data_2235169
loop_
_publ_author_name
'Ouahrouch, Abdelaaziz'
'Taourirte, Moha'
'Lazrek, Hassan B.'
'Bats, Jan W.'
'Engels, Joachim W.'

_publ_section_title
;
 2-({4-[4-(1<i>H</i>-Benzimidazol-2-yl)phenyl]-1<i>H</i>-1,2,3-triazol-1-yl}methoxy)ethanol
;
_journal_coeditor_code NC2282
_journal_issue 6
_journal_name_full 'Acta Crystallographica Section E'
_journal_page_first o1908
_journal_paper_doi 10.1107/S1600536812023410
_journal_volume 68
_journal_year 2012
_chemical_formula_iupac 'C18 H17 N5 O2'
_chemical_formula_moiety 'C18 H17 N5 O2'
_chemical_formula_sum 'C18 H17 N5 O2'
_chemical_formula_weight 335.37
_chemical_name_systematic
;
2-({4-[4-(1<i>H</i>-Benzimidazol-2-yl)phenyl]-1<i>H</i>-
1,2,3-triazol-1-yl}methoxy)ethanol
;
_space_group_IT_number 14
_symmetry_cell_setting monoclinic
_symmetry_space_group_name_Hall '-P 2ybc'
_symmetry_space_group_name_H-M 'P 1 21/c 1'
_atom_sites_solution_hydrogens geom
_atom_sites_solution_primary direct
_atom_sites_solution_secondary difmap
_audit_creation_method SHELXL-97
_cell_angle_alpha 90.00
_cell_angle_beta 99.3540(10)
_cell_angle_gamma 90.00
_cell_formula_units_Z 4
_cell_length_a 10.4449(5)
_cell_length_b 7.7754(4)
_cell_length_c 20.2119(10)
_cell_measurement_reflns_used 8027
_cell_measurement_temperature 170(2)
_cell_measurement_theta_max 24
_cell_measurement_theta_min 3
_cell_volume 1619.65(14)
_computing_cell_refinement 'SAINT (Siemens, 1995)'
_computing_data_collection 'SMART (Siemens, 1995)'
_computing_data_reduction 'SAINT (Siemens, 1995)'
_computing_molecular_graphics 'SHELXTL (Sheldrick, 2008)'
_computing_publication_material 'SHELXL97 (Sheldrick, 2008)'
_computing_structure_refinement 'SHELXL97 (Sheldrick, 2008)'
_computing_structure_solution 'SHELXS97 (Sheldrick, 2008)'
_diffrn_ambient_temperature 170(2)
_diffrn_measured_fraction_theta_full 0.991
_diffrn_measured_fraction_theta_max 0.954
_diffrn_measurement_device_type 'Siemens SMART 1K CCD'
_diffrn_measurement_method \w
_diffrn_radiation_monochromator graphite
_diffrn_radiation_source 'normal-focus sealed tube'
_diffrn_radiation_type MoK\a
_diffrn_radiation_wavelength 0.71073
_diffrn_reflns_av_R_equivalents 0.0469
_diffrn_reflns_av_sigmaI/netI 0.0521
_diffrn_reflns_limit_h_max 13
_diffrn_reflns_limit_h_min -13
_diffrn_reflns_limit_k_max 9
_diffrn_reflns_limit_k_min -9
_diffrn_reflns_limit_l_max 25
_diffrn_reflns_limit_l_min -25
_diffrn_reflns_number 15768
_diffrn_reflns_theta_full 25.80
_diffrn_reflns_theta_max 26.75
_diffrn_reflns_theta_min 1.98
_diffrn_standards_decay_% 0.0
_diffrn_standards_interval_time 1600
_diffrn_standards_number 270
_exptl_absorpt_coefficient_mu 0.094
_exptl_absorpt_correction_T_max 0.990
_exptl_absorpt_correction_T_min 0.953
_exptl_absorpt_correction_type multi-scan
_exptl_absorpt_process_details '(SADABS; Sheldrick, 2000)'
_exptl_crystal_colour yellow
_exptl_crystal_density_diffrn 1.375
_exptl_crystal_density_method 'not measured'
_exptl_crystal_description block
_exptl_crystal_F_000 704
_exptl_crystal_size_max 0.40
_exptl_crystal_size_mid 0.32
_exptl_crystal_size_min 0.11
_refine_diff_density_max 0.197
_refine_diff_density_min -0.193
_refine_ls_extinction_coef 0.0056(7)
_refine_ls_extinction_expression Fc^*^=kFc[1+0.001xFc^2^\l^3^/sin(2\q)]^-1/4^
_refine_ls_extinction_method 'SHELXL97 (Sheldrick, 2008)'
_refine_ls_goodness_of_fit_ref 1.138
_refine_ls_hydrogen_treatment mixed
_refine_ls_matrix_type full
_refine_ls_number_parameters 235
_refine_ls_number_reflns 3295
_refine_ls_number_restraints 0
_refine_ls_restrained_S_all 1.138
_refine_ls_R_factor_all 0.0876
_refine_ls_R_factor_gt 0.0587
_refine_ls_shift/su_max 0.001
_refine_ls_shift/su_mean 0.000
_refine_ls_structure_factor_coef Fsqd
_refine_ls_weighting_details 'calc w=1/[\s^2^(Fo^2^)+(0.023P)^2^+0.6P] where P=(Fo^2^+2Fc^2^)/3'
_refine_ls_weighting_scheme calc
_refine_ls_wR_factor_gt 0.0936
_refine_ls_wR_factor_ref 0.1016
_reflns_number_gt 2562
_reflns_number_total 3295
_reflns_threshold_expression I>2\s(I)
_cod_data_source_file nc2282.cif
_cod_data_source_block I
_cod_original_sg_symbol_H-M 'P 21/c'
_cod_database_code 2235169
_cod_database_fobs_code 2235169

loop_
_symmetry_equiv_pos_as_xyz
'x, y, z'
'-x, y+1/2, -z+1/2'
'-x, -y, -z'
'x, -y-1/2, z-1/2'

loop_
_atom_site_type_symbol
_atom_site_label
_atom_site_fract_x
_atom_site_fract_y
_atom_site_fract_z
_atom_site_U_iso_or_equiv
_atom_site_adp_type
_atom_site_calc_flag
_atom_site_refinement_flags
_atom_site_occupancy
_atom_site_symmetry_multiplicity
O O1 0.50237(13) 0.39456(17) 0.71767(6) 0.0308(3) Uani d . 1 1
O O2 0.67189(14) 0.21899(18) 0.87378(7) 0.0335(4) Uani d . 1 1
N N1 1.07016(15) 0.9376(2) 0.37941(8) 0.0265(4) Uani d . 1 1
N N2 0.91403(15) 1.1341(2) 0.37934(8) 0.0277(4) Uani d . 1 1
N N3 0.56182(15) 0.3846(2) 0.60950(7) 0.0272(4) Uani d . 1 1
N N4 0.65832(16) 0.2730(2) 0.60375(8) 0.0350(4) Uani d . 1 1
N N5 0.73569(16) 0.3493(2) 0.56742(8) 0.0331(4) Uani d . 1 1
C C1 0.95442(18) 0.9778(2) 0.39886(9) 0.0252(4) Uani d . 1 1
C C2 1.10804(18) 1.0777(2) 0.34516(9) 0.0265(4) Uani d . 1 1
C C3 1.21525(18) 1.1085(3) 0.31418(10) 0.0317(5) Uani d . 1 1
H H3A 1.2823 1.0256 0.3148 0.038 Uiso calc R 1 1
C C4 1.2198(2) 1.2654(3) 0.28242(10) 0.0350(5) Uani d . 1 1
H H4A 1.2918 1.2912 0.2608 0.042 Uiso calc R 1 1
C C5 1.12061(19) 1.3873(3) 0.28139(10) 0.0343(5) Uani d . 1 1
H H5A 1.1267 1.4936 0.2589 0.041 Uiso calc R 1 1
C C6 1.01424(19) 1.3565(3) 0.31228(9) 0.0310(5) Uani d . 1 1
H H6A 0.9471 1.4393 0.3112 0.037 Uiso calc R 1 1
C C7 1.00880(17) 1.1996(2) 0.34504(9) 0.0257(4) Uani d . 1 1
C C8 0.88408(17) 0.8577(2) 0.43576(9) 0.0253(4) Uani d . 1 1
C C9 0.91089(18) 0.6817(2) 0.43692(9) 0.0283(5) Uani d . 1 1
H H9A 0.9749 0.6389 0.4127 0.034 Uiso calc R 1 1
C C10 0.84603(18) 0.5686(2) 0.47263(9) 0.0268(4) Uani d . 1 1
H H10A 0.8647 0.4491 0.4721 0.032 Uiso calc R 1 1
C C11 0.75345(18) 0.6289(2) 0.50939(9) 0.0258(4) Uani d . 1 1
C C12 0.72431(18) 0.8045(3) 0.50722(9) 0.0288(5) Uani d . 1 1
H H12A 0.6595 0.8469 0.5310 0.035 Uiso calc R 1 1
C C13 0.78828(18) 0.9175(3) 0.47105(9) 0.0289(5) Uani d . 1 1
H H13A 0.7671 1.0364 0.4701 0.035 Uiso calc R 1 1
C C14 0.68875(18) 0.5107(2) 0.55019(9) 0.0256(4) Uani d . 1 1
C C15 0.57733(18) 0.5326(2) 0.57719(9) 0.0265(4) Uani d . 1 1
H H15A 0.5229 0.6312 0.5738 0.032 Uiso calc R 1 1
C C16 0.46450(19) 0.3426(3) 0.65116(9) 0.0302(5) Uani d . 1 1
H H16A 0.3817 0.3995 0.6326 0.036 Uiso calc R 1 1
H H16B 0.4495 0.2168 0.6499 0.036 Uiso calc R 1 1
C C17 0.59651(18) 0.2857(2) 0.75702(9) 0.0288(4) Uani d . 1 1
H H17A 0.6829 0.3018 0.7438 0.035 Uiso calc R 1 1
H H17B 0.5713 0.1634 0.7505 0.035 Uiso calc R 1 1
C C18 0.59977(19) 0.3374(3) 0.82907(10) 0.0334(5) Uani d . 1 1
H H18A 0.6391 0.4531 0.8364 0.040 Uiso calc R 1 1
H H18B 0.5099 0.3439 0.8387 0.040 Uiso calc R 1 1
H H1A 1.118(2) 0.846(3) 0.3930(10) 0.040(6) Uiso d . 1 1
H H2A 0.756(3) 0.258(3) 0.8779(12) 0.068(8) Uiso d . 1 1

loop_
_atom_site_aniso_label
_atom_site_aniso_U_11
_atom_site_aniso_U_22
_atom_site_aniso_U_33
_atom_site_aniso_U_12
_atom_site_aniso_U_13
_atom_site_aniso_U_23
O1 0.0328(8) 0.0313(8) 0.0286(7) 0.0077(6) 0.0061(6) 0.0048(6)
O2 0.0256(8) 0.0346(8) 0.0382(8) -0.0039(7) -0.0008(6) 0.0083(6)
N1 0.0222(9) 0.0261(9) 0.0313(9) 0.0041(7) 0.0043(7) 0.0013(7)
N2 0.0257(9) 0.0280(9) 0.0289(9) 0.0042(7) 0.0026(7) -0.0002(7)
N3 0.0248(9) 0.0285(9) 0.0286(9) 0.0033(7) 0.0053(7) 0.0029(7)
N4 0.0326(10) 0.0313(10) 0.0427(10) 0.0087(8) 0.0114(8) 0.0057(8)
N5 0.0304(9) 0.0340(10) 0.0362(9) 0.0060(8) 0.0096(8) 0.0050(8)
C1 0.0226(10) 0.0288(11) 0.0234(10) 0.0030(8) 0.0015(8) -0.0039(8)
C2 0.0250(10) 0.0266(10) 0.0267(10) 0.0009(8) 0.0002(8) -0.0009(8)
C3 0.0246(11) 0.0352(12) 0.0357(11) 0.0023(9) 0.0063(9) -0.0009(9)
C4 0.0291(11) 0.0408(13) 0.0358(11) -0.0034(10) 0.0073(9) 0.0024(9)
C5 0.0342(12) 0.0337(12) 0.0334(11) -0.0038(10) 0.0003(9) 0.0079(9)
C6 0.0292(11) 0.0302(11) 0.0316(11) 0.0036(9) -0.0007(9) 0.0012(9)
C7 0.0224(10) 0.0289(11) 0.0251(10) -0.0009(8) 0.0017(8) -0.0018(8)
C8 0.0226(10) 0.0296(11) 0.0225(9) 0.0023(8) 0.0000(8) -0.0002(8)
C9 0.0222(10) 0.0340(12) 0.0287(10) 0.0040(9) 0.0041(8) -0.0043(9)
C10 0.0244(10) 0.0265(10) 0.0289(10) 0.0029(8) 0.0020(8) -0.0011(8)
C11 0.0233(10) 0.0315(11) 0.0215(9) 0.0014(8) 0.0003(8) 0.0002(8)
C12 0.0274(11) 0.0338(11) 0.0262(10) 0.0061(9) 0.0075(8) -0.0007(9)
C13 0.0313(11) 0.0270(11) 0.0282(10) 0.0059(9) 0.0043(9) 0.0020(8)
C14 0.0248(10) 0.0277(10) 0.0229(10) 0.0040(8) 0.0000(8) -0.0013(8)
C15 0.0280(11) 0.0258(11) 0.0250(10) 0.0036(8) 0.0019(8) 0.0005(8)
C16 0.0259(10) 0.0335(11) 0.0318(11) 0.0004(9) 0.0063(9) 0.0048(9)
C17 0.0271(11) 0.0250(10) 0.0344(11) 0.0022(9) 0.0054(9) 0.0051(8)
C18 0.0266(11) 0.0368(12) 0.0360(11) 0.0048(9) 0.0019(9) 0.0020(9)

loop_
_atom_type_symbol
_atom_type_description
_atom_type_scat_dispersion_real
_atom_type_scat_dispersion_imag
_atom_type_scat_source
C C 0.0033 0.0016 'International Tables Vol C Tables 4.2.6.8 and 6.1.1.4'
H H 0.0000 0.0000 'International Tables Vol C Tables 4.2.6.8 and 6.1.1.4'
N N 0.0061 0.0033 'International Tables Vol C Tables 4.2.6.8 and 6.1.1.4'
O O 0.0106 0.0060 'International Tables Vol C Tables 4.2.6.8 and 6.1.1.4'

loop_
_geom_angle_atom_site_label_1
_geom_angle_atom_site_label_2
_geom_angle_atom_site_label_3
_geom_angle
C16 O1 C17 115.06(14)
C18 O2 H2A 104.2(16)
C1 N1 C2 107.60(16)
C1 N1 H1A 125.3(13)
C2 N1 H1A 126.2(14)
C1 N2 C7 105.41(15)
C15 N3 N4 110.95(15)
C15 N3 C16 128.43(16)
N4 N3 C16 120.43(15)
N5 N4 N3 107.03(15)
N4 N5 C14 109.09(15)
N2 C1 N1 112.19(17)
N2 C1 C8 125.05(17)
N1 C1 C8 122.75(17)
N1 C2 C3 132.73(18)
N1 C2 C7 105.15(16)
C3 C2 C7 122.11(18)
C4 C3 C2 116.87(19)
C4 C3 H3A 121.6
C2 C3 H3A 121.6
C3 C4 C5 121.50(19)
C3 C4 H4A 119.3
C5 C4 H4A 119.3
C6 C5 C4 121.51(19)
C6 C5 H5A 119.2
C4 C5 H5A 119.2
C5 C6 C7 117.71(19)
C5 C6 H6A 121.1
C7 C6 H6A 121.1
C6 C7 N2 130.04(18)
C6 C7 C2 120.30(18)
N2 C7 C2 109.64(16)
C9 C8 C13 118.37(17)
C9 C8 C1 121.16(17)
C13 C8 C1 120.47(17)
C10 C9 C8 121.20(18)
C10 C9 H9A 119.4
C8 C9 H9A 119.4
C9 C10 C11 120.37(18)
C9 C10 H10A 119.8
C11 C10 H10A 119.8
C10 C11 C12 118.60(18)
C10 C11 C14 120.69(17)
C12 C11 C14 120.70(17)
C13 C12 C11 121.04(18)
C13 C12 H12A 119.5
C11 C12 H12A 119.5
C12 C13 C8 120.37(18)
C12 C13 H13A 119.8
C8 C13 H13A 119.8
N5 C14 C15 107.68(17)
N5 C14 C11 122.44(17)
C15 C14 C11 129.88(17)
N3 C15 C14 105.25(17)
N3 C15 H15A 127.4
C14 C15 H15A 127.4
O1 C16 N3 112.07(15)
O1 C16 H16A 109.2
N3 C16 H16A 109.2
O1 C16 H16B 109.2
N3 C16 H16B 109.2
H16A C16 H16B 107.9
O1 C17 C18 106.53(15)
O1 C17 H17A 110.4
C18 C17 H17A 110.4
O1 C17 H17B 110.4
C18 C17 H17B 110.4
H17A C17 H17B 108.6
O2 C18 C17 111.68(16)
O2 C18 H18A 109.3
C17 C18 H18A 109.3
O2 C18 H18B 109.3
C17 C18 H18B 109.3
H18A C18 H18B 107.9

loop_
_geom_bond_atom_site_label_1
_geom_bond_atom_site_label_2
_geom_bond_distance
O1 C16 1.398(2)
O1 C17 1.436(2)
O2 C18 1.418(2)
O2 H2A 0.92(3)
N1 C1 1.367(2)
N1 C2 1.382(2)
N1 H1A 0.89(2)
N2 C1 1.325(2)
N2 C7 1.394(2)
N3 C15 1.346(2)
N3 N4 1.349(2)
N3 C16 1.458(2)
N4 N5 1.318(2)
N5 C14 1.371(2)
C1 C8 1.465(3)
C2 C3 1.390(3)
C2 C7 1.404(3)
C3 C4 1.383(3)
C3 H3A 0.9500
C4 C5 1.402(3)
C4 H4A 0.9500
C5 C6 1.381(3)
C5 H5A 0.9500
C6 C7 1.394(3)
C6 H6A 0.9500
C8 C9 1.396(3)
C8 C13 1.399(3)
C9 C10 1.383(3)
C9 H9A 0.9500
C10 C11 1.393(3)
C10 H10A 0.9500
C11 C12 1.398(3)
C11 C14 1.471(3)
C12 C13 1.382(3)
C12 H12A 0.9500
C13 H13A 0.9500
C14 C15 1.374(3)
C15 H15A 0.9500
C16 H16A 0.9900
C16 H16B 0.9900
C17 C18 1.506(3)
C17 H17A 0.9900
C17 H17B 0.9900
C18 H18A 0.9900
C18 H18B 0.9900

loop_
_geom_hbond_atom_site_label_D
_geom_hbond_atom_site_label_H
_geom_hbond_atom_site_label_A
_geom_hbond_site_symmetry_A
_geom_hbond_distance_DH
_geom_hbond_distance_HA
_geom_hbond_distance_DA
_geom_hbond_angle_DHA
N1 H1A N4 3_766 0.89(2) 2.50(2) 3.244(2) 141.7(17)
N1 H1A N5 3_766 0.89(2) 2.21(2) 3.088(2) 170.4(19)
O2 H2A N2 4_576 0.92(3) 1.85(3) 2.761(2) 171(2)
C15 H15A O2 2_656 0.95 2.54 3.271(2) 134.3
C16 H16A O2 2_656 0.99 2.54 3.258(2) 128.8
C17 H17B O1 2_646 0.99 2.35 3.279(2) 155.3

loop_
_geom_torsion_atom_site_label_1
_geom_torsion_atom_site_label_2
_geom_torsion_atom_site_label_3
_geom_torsion_atom_site_label_4
_geom_torsion
C15 N3 N4 N5 -0.3(2)
C16 N3 N4 N5 -175.62(15)
N3 N4 N5 C14 0.3(2)
C7 N2 C1 N1 0.1(2)
C7 N2 C1 C8 -178.63(17)
C2 N1 C1 N2 0.3(2)
C2 N1 C1 C8 179.09(16)
C1 N1 C2 C3 -179.47(19)
C1 N1 C2 C7 -0.60(19)
N1 C2 C3 C4 178.25(19)
C7 C2 C3 C4 -0.5(3)
C2 C3 C4 C5 -0.2(3)
C3 C4 C5 C6 0.3(3)
C4 C5 C6 C7 0.3(3)
C5 C6 C7 N2 -179.28(18)
C5 C6 C7 C2 -1.0(3)
C1 N2 C7 C6 177.95(19)
C1 N2 C7 C2 -0.5(2)
N1 C2 C7 C6 -177.94(16)
C3 C2 C7 C6 1.1(3)
N1 C2 C7 N2 0.7(2)
C3 C2 C7 N2 179.71(16)
N2 C1 C8 C9 160.37(18)
N1 C1 C8 C9 -18.3(3)
N2 C1 C8 C13 -19.9(3)
N1 C1 C8 C13 161.50(17)
C13 C8 C9 C10 -0.8(3)
C1 C8 C9 C10 178.93(16)
C8 C9 C10 C11 -1.1(3)
C9 C10 C11 C12 2.4(3)
C9 C10 C11 C14 -176.93(17)
C10 C11 C12 C13 -1.9(3)
C14 C11 C12 C13 177.50(17)
C11 C12 C13 C8 0.0(3)
C9 C8 C13 C12 1.4(3)
C1 C8 C13 C12 -178.36(17)
N4 N5 C14 C15 -0.3(2)
N4 N5 C14 C11 -179.91(16)
C10 C11 C14 N5 16.1(3)
C12 C11 C14 N5 -163.22(17)
C10 C11 C14 C15 -163.43(18)
C12 C11 C14 C15 17.2(3)
N4 N3 C15 C14 0.1(2)
C16 N3 C15 C14 174.99(17)
N5 C14 C15 N3 0.1(2)
C11 C14 C15 N3 179.71(18)
C17 O1 C16 N3 -77.18(19)
C15 N3 C16 O1 -85.9(2)
N4 N3 C16 O1 88.6(2)
C16 O1 C17 C18 -166.70(15)
O1 C17 C18 O2 169.44(15)

loop_
_cod_related_entry_id
_cod_related_entry_database
_cod_related_entry_code
1 ChemSpider 30657802
